data_4072353
loop_
_publ_author_name
'Wagler, J\"org'
'Hill, Anthony F.'

_publ_section_title
;
 Ring Opening of Organosilicon-Substituted Benzoxazolinone: A Convenient
 Route to Chelating Ureato and Carbamido Ligands
;
_journal_issue 24
_journal_name_full Organometallics
_journal_page_first 6579
_journal_paper_doi 10.1021/om800796z
_journal_volume 27
_journal_year 2008
_chemical_formula_moiety 'C10 H13 N O2 Si'
_chemical_formula_sum 'C10 H13 N O2 Si'
_chemical_formula_weight 207.30
_chemical_name_systematic
;
 ?
;
_space_group_IT_number 61
_symmetry_cell_setting orthorhombic
_symmetry_space_group_name_Hall '-P 2ac 2ab'
_symmetry_space_group_name_H-M 'P b c a'
_atom_sites_solution_hydrogens geom
_atom_sites_solution_primary direct
_atom_sites_solution_secondary difmap
_audit_creation_method SHELXL-97
_cell_angle_alpha 90.00
_cell_angle_beta 90.00
_cell_angle_gamma 90.00
_cell_formula_units_Z 8
_cell_length_a 12.1828(2)
_cell_length_b 9.7269(2)
_cell_length_c 18.0635(3)
_cell_measurement_reflns_used 45427
_cell_measurement_temperature 100(2)
_cell_measurement_theta_max 30.999
_cell_measurement_theta_min 2.546
_cell_volume 2140.54(7)
_computing_structure_refinement 'SHELXL-97 (Sheldrick, 1997)'
_diffrn_ambient_temperature 100(2)
_diffrn_measured_fraction_theta_full 0.998
_diffrn_measured_fraction_theta_max 0.998
_diffrn_measurement_device_type 'Nonius Kappa CCD area detector'
_diffrn_measurement_method 'phi and omega scans'
_diffrn_radiation_monochromator graphite
_diffrn_radiation_source 'fine-focus sealed tube'
_diffrn_radiation_type MoK\a
_diffrn_radiation_wavelength 0.71073
_diffrn_reflns_av_R_equivalents 0.0368
_diffrn_reflns_av_sigmaI/netI 0.0221
_diffrn_reflns_limit_h_max 17
_diffrn_reflns_limit_h_min -17
_diffrn_reflns_limit_k_max 14
_diffrn_reflns_limit_k_min -14
_diffrn_reflns_limit_l_max 26
_diffrn_reflns_limit_l_min -26
_diffrn_reflns_number 32496
_diffrn_reflns_theta_full 30.98
_diffrn_reflns_theta_max 30.98
_diffrn_reflns_theta_min 2.91
_exptl_absorpt_coefficient_mu 0.193
_exptl_absorpt_correction_T_max 0.976
_exptl_absorpt_correction_T_min 0.939
_exptl_absorpt_correction_type multi-scan
_exptl_absorpt_process_details SORTAV
_exptl_crystal_colour colorless
_exptl_crystal_density_diffrn 1.287
_exptl_crystal_density_method 'not measured'
_exptl_crystal_description piece
_exptl_crystal_F_000 880
_exptl_crystal_size_max 0.36
_exptl_crystal_size_mid 0.18
_exptl_crystal_size_min 0.13
_refine_diff_density_max 0.356
_refine_diff_density_min -0.287
_refine_diff_density_rms 0.048
_refine_ls_extinction_method none
_refine_ls_goodness_of_fit_ref 1.046
_refine_ls_hydrogen_treatment constr
_refine_ls_matrix_type full
_refine_ls_number_parameters 130
_refine_ls_number_reflns 3394
_refine_ls_number_restraints 0
_refine_ls_restrained_S_all 1.046
_refine_ls_R_factor_all 0.0449
_refine_ls_R_factor_gt 0.0341
_refine_ls_shift/su_max 0.001
_refine_ls_shift/su_mean 0.000
_refine_ls_structure_factor_coef Fsqd
_refine_ls_weighting_details 'calc w=1/[\s^2^(Fo^2^)+(0.0501P)^2^+0.6001P] where P=(Fo^2^+2Fc^2^)/3'
_refine_ls_weighting_scheme calc
_refine_ls_wR_factor_gt 0.0909
_refine_ls_wR_factor_ref 0.0950
_reflns_number_gt 2842
_reflns_number_total 3394
_reflns_threshold_expression >2sigma(I)
_cod_data_source_file om800796z_si_001.cif
_cod_data_source_block compd1
_cod_original_sg_symbol_Hall -P2ac2ab
_cod_original_sg_symbol_H-M Pbca
_cod_database_code 4072353

loop_
_symmetry_equiv_pos_as_xyz
'x, y, z'
'-x+1/2, -y, z+1/2'
'x+1/2, -y+1/2, -z'
'-x, y+1/2, -z+1/2'
'-x, -y, -z'
'x-1/2, y, -z-1/2'
'-x-1/2, y-1/2, z'
'x, -y-1/2, z-1/2'

loop_
_atom_site_label
_atom_site_type_symbol
_atom_site_fract_x
_atom_site_fract_y
_atom_site_fract_z
_atom_site_U_iso_or_equiv
_atom_site_adp_type
_atom_site_occupancy
_atom_site_symmetry_multiplicity
_atom_site_calc_flag
_atom_site_refinement_flags
Si1 Si 0.38609(2) 0.03265(3) 0.313965(15) 0.01763(9) Uani 1 1 d .
O1 O 0.14114(7) 0.12119(9) 0.32334(5) 0.02689(18) Uani 1 1 d .
O2 O 0.11019(6) 0.00403(8) 0.42994(4) 0.02210(16) Uani 1 1 d .
N1 N 0.28039(7) -0.00495(9) 0.38070(5) 0.01850(17) Uani 1 1 d .
C1 C 0.17629(8) 0.04806(11) 0.37192(6) 0.0206(2) Uani 1 1 d .
C2 C 0.17456(8) -0.07809(10) 0.47486(6) 0.01955(19) Uani 1 1 d .
C3 C 0.14210(9) -0.14453(12) 0.53848(6) 0.0245(2) Uani 1 1 d .
H3 H 0.0696 -0.1367 0.5573 0.029 Uiso 1 1 calc R
C4 C 0.22182(9) -0.22390(12) 0.57362(6) 0.0260(2) Uani 1 1 d .
H4 H 0.2035 -0.2722 0.6176 0.031 Uiso 1 1 calc R
C5 C 0.32771(9) -0.23358(11) 0.54544(6) 0.0243(2) Uani 1 1 d .
H5 H 0.3802 -0.2885 0.5706 0.029 Uiso 1 1 calc R
C6 C 0.35885(8) -0.16431(11) 0.48084(6) 0.0214(2) Uani 1 1 d .
H6 H 0.4314 -0.1711 0.4619 0.026 Uiso 1 1 calc R
C7 C 0.27992(8) -0.08562(10) 0.44564(5) 0.01763(19) Uani 1 1 d .
C8 C 0.40188(10) 0.22169(12) 0.31154(7) 0.0294(2) Uani 1 1 d .
H8A H 0.3327 0.2638 0.2957 0.044 Uiso 1 1 calc R
H8B H 0.4602 0.2463 0.2766 0.044 Uiso 1 1 calc R
H8C H 0.4211 0.2551 0.3610 0.044 Uiso 1 1 calc R
C9 C 0.51537(8) -0.04837(12) 0.34546(6) 0.0235(2) Uani 1 1 d .
H9A H 0.5351 -0.0123 0.3943 0.035 Uiso 1 1 calc R
H9B H 0.5741 -0.0276 0.3101 0.035 Uiso 1 1 calc R
H9C H 0.5053 -0.1482 0.3486 0.035 Uiso 1 1 calc R
C10 C 0.34298(10) -0.04026(12) 0.22393(6) 0.0266(2) Uani 1 1 d .
H10A H 0.3344 -0.1401 0.2287 0.040 Uiso 1 1 calc R
H10B H 0.3988 -0.0200 0.1864 0.040 Uiso 1 1 calc R
H10C H 0.2729 0.0007 0.2090 0.040 Uiso 1 1 calc R

loop_
_atom_site_aniso_label
_atom_site_aniso_U_11
_atom_site_aniso_U_22
_atom_site_aniso_U_33
_atom_site_aniso_U_23
_atom_site_aniso_U_13
_atom_site_aniso_U_12
Si1 0.01795(14) 0.01697(14) 0.01795(14) 0.00049(9) 0.00106(9) 0.00079(9)
O1 0.0247(4) 0.0259(4) 0.0301(4) 0.0036(3) -0.0032(3) 0.0061(3)
O2 0.0164(3) 0.0237(4) 0.0262(4) 0.0008(3) 0.0018(3) 0.0030(3)
N1 0.0170(4) 0.0192(4) 0.0193(4) 0.0013(3) 0.0007(3) 0.0023(3)
C1 0.0188(4) 0.0193(4) 0.0237(5) -0.0014(4) 0.0003(4) 0.0017(4)
C2 0.0175(4) 0.0185(4) 0.0226(5) -0.0018(4) 0.0006(4) 0.0001(3)
C3 0.0204(5) 0.0268(5) 0.0264(5) -0.0008(4) 0.0048(4) -0.0032(4)
C4 0.0284(5) 0.0268(5) 0.0227(5) 0.0037(4) 0.0031(4) -0.0046(4)
C5 0.0253(5) 0.0247(5) 0.0229(5) 0.0044(4) -0.0010(4) 0.0006(4)
C6 0.0188(4) 0.0236(5) 0.0218(5) 0.0019(4) 0.0014(4) 0.0020(4)
C7 0.0186(4) 0.0163(4) 0.0180(4) -0.0011(3) 0.0005(3) -0.0008(3)
C8 0.0318(6) 0.0183(5) 0.0380(6) 0.0023(4) 0.0051(5) -0.0012(4)
C9 0.0183(4) 0.0279(5) 0.0244(5) 0.0012(4) 0.0019(4) 0.0019(4)
C10 0.0272(5) 0.0332(6) 0.0195(5) -0.0012(4) -0.0007(4) 0.0012(4)

loop_
_atom_type_symbol
_atom_type_description
_atom_type_scat_dispersion_real
_atom_type_scat_dispersion_imag
_atom_type_scat_source
C C 0.0033 0.0016 'International Tables Vol C Tables 4.2.6.8 and 6.1.1.4'
H H 0.0000 0.0000 'International Tables Vol C Tables 4.2.6.8 and 6.1.1.4'
N N 0.0061 0.0033 'International Tables Vol C Tables 4.2.6.8 and 6.1.1.4'
O O 0.0106 0.0060 'International Tables Vol C Tables 4.2.6.8 and 6.1.1.4'
Si Si 0.0817 0.0704 'International Tables Vol C Tables 4.2.6.8 and 6.1.1.4'

loop_
_geom_angle_atom_site_label_1
_geom_angle_atom_site_label_2
_geom_angle_atom_site_label_3
_geom_angle
N1 Si1 C8 106.98(5)
N1 Si1 C10 107.90(5)
C8 Si1 C10 112.94(6)
N1 Si1 C9 108.43(4)
C8 Si1 C9 110.01(6)
C10 Si1 C9 110.39(5)
C2 O2 C1 106.98(8)
C1 N1 C7 107.45(8)
C1 N1 Si1 120.32(7)
C7 N1 Si1 132.22(7)
O1 C1 N1 129.05(10)
O1 C1 O2 121.60(9)
N1 C1 O2 109.35(9)
C3 C2 O2 126.74(9)
C3 C2 C7 123.90(10)
O2 C2 C7 109.36(8)
C2 C3 C4 116.11(10)
C2 C3 H3 121.9
C4 C3 H3 121.9
C5 C4 C3 121.16(10)
C5 C4 H4 119.4
C3 C4 H4 119.4
C4 C5 C6 121.61(10)
C4 C5 H5 119.2
C6 C5 H5 119.2
C7 C6 C5 117.45(10)
C7 C6 H6 121.3
C5 C6 H6 121.3
C6 C7 C2 119.76(9)
C6 C7 N1 133.37(9)
C2 C7 N1 106.87(8)
Si1 C8 H8A 109.5
Si1 C8 H8B 109.5
H8A C8 H8B 109.5
Si1 C8 H8C 109.5
H8A C8 H8C 109.5
H8B C8 H8C 109.5
Si1 C9 H9A 109.5
Si1 C9 H9B 109.5
H9A C9 H9B 109.5
Si1 C9 H9C 109.5
H9A C9 H9C 109.5
H9B C9 H9C 109.5
Si1 C10 H10A 109.5
Si1 C10 H10B 109.5
H10A C10 H10B 109.5
Si1 C10 H10C 109.5
H10A C10 H10C 109.5
H10B C10 H10C 109.5

loop_
_geom_bond_atom_site_label_1
_geom_bond_atom_site_label_2
_geom_bond_distance
Si1 N1 1.8014(9)
Si1 C8 1.8493(12)
Si1 C10 1.8503(11)
Si1 C9 1.8508(11)
O1 C1 1.2081(13)
O2 C2 1.3826(12)
O2 C1 1.3893(13)
N1 C1 1.3782(13)
N1 C7 1.4113(12)
C2 C3 1.3766(15)
C2 C7 1.3897(14)
C3 C4 1.3937(16)
C3 H3 0.9500
C4 C5 1.3900(16)
C4 H4 0.9500
C5 C6 1.3998(14)
C5 H5 0.9500
C6 C7 1.3839(14)
C6 H6 0.9500
C8 H8A 0.9800
C8 H8B 0.9800
C8 H8C 0.9800
C9 H9A 0.9800
C9 H9B 0.9800
C9 H9C 0.9800
C10 H10A 0.9800
C10 H10B 0.9800
C10 H10C 0.9800

loop_
_geom_torsion_atom_site_label_1
_geom_torsion_atom_site_label_2
_geom_torsion_atom_site_label_3
_geom_torsion_atom_site_label_4
_geom_torsion
C8 Si1 N1 C1 58.90(9)
C10 Si1 N1 C1 -62.90(9)
C9 Si1 N1 C1 177.51(8)
C8 Si1 N1 C7 -122.13(10)
C10 Si1 N1 C7 116.07(10)
C9 Si1 N1 C7 -3.52(11)
C7 N1 C1 O1 -179.26(11)
Si1 N1 C1 O1 -0.05(16)
C7 N1 C1 O2 0.51(11)
Si1 N1 C1 O2 179.71(6)
C2 O2 C1 O1 179.42(10)
C2 O2 C1 N1 -0.37(11)
C1 O2 C2 C3 -179.39(10)
C1 O2 C2 C7 0.08(11)
O2 C2 C3 C4 178.83(10)
C7 C2 C3 C4 -0.57(16)
C2 C3 C4 C5 0.33(17)
C3 C4 C5 C6 0.03(18)
C4 C5 C6 C7 -0.18(16)
C5 C6 C7 C2 -0.04(15)
C5 C6 C7 N1 -179.09(10)
C3 C2 C7 C6 0.44(16)
O2 C2 C7 C6 -179.05(9)
C3 C2 C7 N1 179.71(10)
O2 C2 C7 N1 0.23(11)
C1 N1 C7 C6 178.69(11)
Si1 N1 C7 C6 -0.38(17)
C1 N1 C7 C2 -0.45(11)
Si1 N1 C7 C2 -179.52(8)
